data_7115245
loop_
_publ_author_name
'Verani, Cl\'audio Nazari'
'Gallert, Stefan'
'Bill, Eckhard'
'Weyherm\"uller, Thomas'
'Wieghardt, Karl'
'Chaudhuri, Phalguni'

_publ_section_title
;
 [Tris(o-iminosemiquinone)cobalt(III)]---a radical complex with an St =
 3/2 ground state
;
_journal_issue 17
_journal_name_full 'Chemical Communications'
_journal_page_first 1747
_journal_paper_doi 10.1039/a903778k
_journal_year 1999
_chemical_formula_sum 'C60 H75 Co N3 O3'
_chemical_formula_weight 945.16
_chemical_name_systematic
;
 ?
;
_space_group_IT_number 14
_symmetry_cell_setting monoclinic
_symmetry_space_group_name_Hall '-P 2yn'
_symmetry_space_group_name_H-M 'P 1 21/n 1'
_atom_sites_solution_hydrogens geom
_atom_sites_solution_primary direct
_atom_sites_solution_secondary difmap
_audit_creation_method SHELXL
_cell_angle_alpha 90.00
_cell_angle_beta 103.62(2)
_cell_angle_gamma 90.00
_cell_formula_units_Z 4
_cell_length_a 15.0426(12)
_cell_length_b 13.9533(9)
_cell_length_c 27.594(2)
_cell_measurement_reflns_used 7842
_cell_measurement_temperature 100(2)
_cell_volume 5628.9(9)
_computing_cell_refinement 'Siemens SAINT 5.0'
_computing_data_collection 'Siemens SAINT 5.0'
_computing_data_reduction 'Siemens SAINT 5.0'
_computing_molecular_graphics 'Siemens ShelXTL 5'
_computing_publication_material 'Siemens ShelXTL 5'
_computing_structure_refinement 'SHELXL-93 (Sheldrick, 1993)'
_computing_structure_solution 'SHELXS-86 (Sheldrick, 1990)'
_diffrn_ambient_temperature 100(2)
_diffrn_measurement_device 'Siemens SMART CCD-Detector'
_diffrn_measurement_method '\w, 0.3 deg./frame'
_diffrn_radiation_monochromator graphite
_diffrn_radiation_source 'fine-focus sealed tube'
_diffrn_radiation_type MoK\a
_diffrn_radiation_wavelength 0.71073
_diffrn_reflns_av_R_equivalents 0.0347
_diffrn_reflns_av_sigmaI/netI 0.0418
_diffrn_reflns_limit_h_max 23
_diffrn_reflns_limit_h_min -15
_diffrn_reflns_limit_k_max 20
_diffrn_reflns_limit_k_min -21
_diffrn_reflns_limit_l_max 42
_diffrn_reflns_limit_l_min -38
_diffrn_reflns_number 53106
_diffrn_reflns_theta_max 30.00
_diffrn_reflns_theta_min 1.52
_exptl_absorpt_coefficient_mu 0.348
_exptl_absorpt_correction_T_max 0.9423
_exptl_absorpt_correction_T_min 0.7483
_exptl_absorpt_correction_type 'SADABS, G.M. Sheldrick, 1994'
_exptl_crystal_colour 'dark brown'
_exptl_crystal_density_diffrn 1.115
_exptl_crystal_description 'opaque block'
_exptl_crystal_F_000 2028
_exptl_crystal_size_max 0.66
_exptl_crystal_size_mid 0.59
_exptl_crystal_size_min 0.39
_refine_diff_density_max 0.403
_refine_diff_density_min -0.366
_refine_diff_density_rms 0.056
_refine_ls_extinction_method none
_refine_ls_goodness_of_fit_all 1.018
_refine_ls_goodness_of_fit_obs 1.086
_refine_ls_matrix_type full
_refine_ls_number_parameters 622
_refine_ls_number_reflns 16074
_refine_ls_number_restraints 0
_refine_ls_restrained_S_all 1.024
_refine_ls_restrained_S_obs 1.086
_refine_ls_R_factor_all 0.0643
_refine_ls_R_factor_obs 0.0415
_refine_ls_shift/esd_max 0.001
_refine_ls_shift/esd_mean 0.000
_refine_ls_structure_factor_coef Fsqd
_refine_ls_weighting_details 'w=1/[\s^2^(Fo^2^)+(0.0538P)^2^+1.2480P] where P=(Fo^2^+2Fc^2^)/3'
_refine_ls_weighting_scheme calc
_refine_ls_wR_factor_all 0.1063
_refine_ls_wR_factor_obs 0.0971
_reflns_number_observed 12104
_reflns_number_total 16129
_reflns_observed_criterion >2sigma(I)
_cod_data_source_file 903778k.txt
_cod_data_source_block 1,CoL3
_cod_depositor_comments
;
The following automatic conversions were performed:

'_symmetry_cell_setting' value 'Monoclinic' changed to 'monoclinic'
according to
/usr/data/users/saulius/automatic-downloads/retrospective/RSC/lib/dictionaries/cif_core.dic
dictionary named 'cif_core.dic' version 2.4.2 from 2011-04-26.

Automatic conversion script
Id: cif_fix_values 2281 2013-09-26 08:29:07Z andrius 

The following automatic conversions were performed:

'_refine_ls_weighting_scheme' value 'calc
w=1/[\s^2^(Fo^2^)+(0.0538P)^2^+1.2480P] where P=(Fo^2^+2Fc^2^)/3' was
changed to 'calc'. New tag '_refine_ls_weighting_details' was
created. The value of the new tag was set to
'w=1/[\s^2^(Fo^2^)+(0.0538P)^2^+1.2480P] where P=(Fo^2^+2Fc^2^)/3'.

Automatic conversion script
Id: cif_fix_values 3143 2015-03-26 13:38:13Z robertas 
;
_cod_original_cell_volume 5629.0(7)
_cod_original_sg_symbol_H-M P2(1)/n
_cod_database_code 7115245

loop_
_symmetry_equiv_pos_as_xyz
'x, y, z'
'-x+1/2, y+1/2, -z+1/2'
'-x, -y, -z'
'x-1/2, -y-1/2, z-1/2'

loop_
_atom_site_aniso_label
_atom_site_aniso_U_11
_atom_site_aniso_U_22
_atom_site_aniso_U_33
_atom_site_aniso_U_23
_atom_site_aniso_U_13
_atom_site_aniso_U_12
Co1 0.01691(9) 0.01520(9) 0.01329(9) -0.00021(6) 0.00259(6) 0.00199(6)
O1 0.0187(5) 0.0226(5) 0.0137(4) 0.0001(3) 0.0038(4) 0.0014(4)
O2 0.0222(5) 0.0172(4) 0.0159(5) -0.0008(3) 0.0036(4) 0.0041(4)
O3 0.0174(4) 0.0171(4) 0.0184(5) 0.0003(3) 0.0023(4) 0.0021(3)
N1 0.0186(5) 0.0169(5) 0.0155(5) -0.0010(4) 0.0055(4) -0.0004(4)
N2 0.0225(6) 0.0180(5) 0.0161(5) 0.0015(4) 0.0018(5) 0.0028(4)
N3 0.0211(6) 0.0156(5) 0.0180(5) 0.0005(4) 0.0046(4) 0.0014(4)
C1 0.0187(6) 0.0148(6) 0.0178(6) 0.0001(5) 0.0044(5) 0.0009(5)
C2 0.0205(6) 0.0155(6) 0.0160(6) 0.0009(5) 0.0039(5) 0.0020(5)
C3 0.0209(6) 0.0192(6) 0.0183(6) 0.0009(5) 0.0067(5) 0.0010(5)
C4 0.0168(6) 0.0260(7) 0.0221(7) 0.0002(5) 0.0055(5) -0.0007(5)
C5 0.0214(7) 0.0238(7) 0.0168(6) -0.0006(5) 0.0037(5) -0.0009(5)
C6 0.0211(7) 0.0227(7) 0.0155(6) -0.0009(5) 0.0054(5) -0.0013(5)
C7 0.0164(6) 0.0202(6) 0.0143(6) 0.0000(5) 0.0031(5) 0.0007(5)
C8 0.0217(7) 0.0192(6) 0.0200(7) 0.0000(5) 0.0045(5) -0.0009(5)
C9 0.0237(7) 0.0257(7) 0.0260(7) 0.0040(6) 0.0082(6) -0.0031(6)
C10 0.0266(7) 0.0361(8) 0.0231(7) 0.0015(6) 0.0121(6) 0.0004(6)
C11 0.0311(8) 0.0308(8) 0.0246(7) -0.0097(6) 0.0122(6) -0.0022(6)
C12 0.0247(7) 0.0212(7) 0.0242(7) -0.0042(5) 0.0092(6) -0.0034(5)
C13 0.0212(7) 0.0298(7) 0.0184(7) 0.0021(5) 0.0082(5) 0.0015(5)
C14 0.0348(9) 0.0348(8) 0.0289(8) -0.0051(6) 0.0144(7) 0.0048(7)
C15 0.0337(8) 0.0379(9) 0.0277(8) 0.0118(6) 0.0133(7) 0.0027(7)
C16 0.0231(8) 0.0534(10) 0.0280(8) -0.0004(7) 0.0113(6) -0.0009(7)
C17 0.0208(7) 0.0351(8) 0.0169(7) -0.0006(6) 0.0024(5) -0.0033(6)
C18 0.0274(8) 0.0348(8) 0.0266(8) -0.0053(6) 0.0009(6) -0.0048(6)
C19 0.0265(8) 0.0384(9) 0.0261(8) 0.0068(6) -0.0001(6) -0.0003(6)
C20 0.0279(8) 0.0604(11) 0.0158(7) -0.0029(7) 0.0025(6) -0.0067(7)
C21 0.0198(6) 0.0172(6) 0.0179(6) -0.0007(5) 0.0043(5) 0.0011(5)
C22 0.0182(6) 0.0184(6) 0.0156(6) 0.0002(5) 0.0044(5) 0.0005(5)
C23 0.0198(6) 0.0185(6) 0.0170(6) 0.0022(5) 0.0051(5) 0.0016(5)
C24 0.0239(7) 0.0164(6) 0.0206(7) 0.0020(5) 0.0067(5) 0.0028(5)
C25 0.0249(7) 0.0203(6) 0.0166(6) -0.0021(5) 0.0062(5) -0.0007(5)
C26 0.0264(7) 0.0215(7) 0.0137(6) 0.0008(5) 0.0030(5) 0.0014(5)
C27 0.0299(7) 0.0163(6) 0.0150(6) -0.0017(5) 0.0027(5) 0.0036(5)
C28 0.0305(8) 0.0271(7) 0.0197(7) -0.0002(6) 0.0031(6) 0.0055(6)
C29 0.0415(9) 0.0351(9) 0.0207(7) 0.0009(6) -0.0023(7) 0.0138(7)
C30 0.0581(11) 0.0279(8) 0.0194(7) 0.0051(6) 0.0055(7) 0.0080(7)
C31 0.0484(10) 0.0255(7) 0.0227(7) 0.0011(6) 0.0125(7) -0.0009(7)
C32 0.0336(8) 0.0232(7) 0.0203(7) -0.0003(5) 0.0051(6) 0.0022(6)
C33 0.0243(7) 0.0188(6) 0.0164(6) 0.0020(5) 0.0044(5) 0.0040(5)
C34 0.0264(7) 0.0235(7) 0.0243(7) 0.0004(5) -0.0004(6) 0.0037(6)
C35 0.0323(8) 0.0215(7) 0.0213(7) 0.0037(5) 0.0043(6) 0.0075(6)
C36 0.0329(8) 0.0255(7) 0.0197(7) 0.0050(5) 0.0102(6) 0.0043(6)
C37 0.0330(8) 0.0174(6) 0.0173(7) -0.0013(5) 0.0073(6) 0.0024(5)
C38 0.0598(11) 0.0261(8) 0.0166(7) -0.0010(6) 0.0087(7) 0.0084(7)
C39 0.0426(9) 0.0255(7) 0.0248(8) -0.0073(6) 0.0119(7) -0.0059(7)
C40 0.0391(9) 0.0323(8) 0.0269(8) -0.0028(6) 0.0143(7) 0.0042(7)
C41 0.0215(7) 0.0187(6) 0.0157(6) -0.0018(5) 0.0043(5) 0.0024(5)
C42 0.0197(6) 0.0184(6) 0.0140(6) -0.0022(5) 0.0028(5) 0.0028(5)
C43 0.0193(6) 0.0219(6) 0.0153(6) -0.0034(5) 0.0030(5) 0.0016(5)
C44 0.0191(7) 0.0275(7) 0.0190(7) -0.0026(5) 0.0021(5) 0.0036(5)
C45 0.0252(7) 0.0239(7) 0.0180(7) 0.0011(5) 0.0032(6) 0.0075(5)
C46 0.0264(7) 0.0181(6) 0.0201(7) 0.0015(5) 0.0054(6) 0.0050(5)
C47 0.0236(7) 0.0148(6) 0.0236(7) -0.0006(5) 0.0090(6) 0.0030(5)
C48 0.0246(7) 0.0179(6) 0.0280(7) 0.0001(5) 0.0066(6) 0.0025(5)
C49 0.0259(8) 0.0200(7) 0.0410(9) -0.0046(6) 0.0094(7) -0.0006(6)
C50 0.0379(9) 0.0187(7) 0.0459(10) 0.0005(6) 0.0229(8) -0.0023(6)
C51 0.0447(9) 0.0209(7) 0.0302(8) 0.0028(6) 0.0198(7) 0.0020(6)
C52 0.0330(8) 0.0194(7) 0.0225(7) -0.0009(5) 0.0095(6) 0.0018(6)
C53 0.0209(7) 0.0211(6) 0.0216(7) -0.0033(5) 0.0034(5) -0.0011(5)
C54 0.0304(8) 0.0250(7) 0.0242(7) 0.0005(6) 0.0066(6) -0.0032(6)
C55 0.0217(7) 0.0320(8) 0.0426(10) -0.0005(7) 0.0023(7) -0.0033(6)
C56 0.0340(8) 0.0239(7) 0.0275(8) -0.0072(6) 0.0063(7) -0.0026(6)
C57 0.0273(8) 0.0291(8) 0.0273(8) 0.0060(6) 0.0036(6) 0.0117(6)
C58 0.0382(10) 0.0334(9) 0.0562(12) 0.0190(8) 0.0088(9) 0.0147(7)
C59 0.0399(10) 0.0399(10) 0.0488(11) 0.0102(8) 0.0171(8) 0.0211(8)
C60 0.0533(12) 0.0504(11) 0.0320(10) 0.0052(8) -0.0082(8) 0.0191(9)

loop_
_atom_site_label
_atom_site_type_symbol
_atom_site_fract_x
_atom_site_fract_y
_atom_site_fract_z
_atom_site_U_iso_or_equiv
_atom_site_thermal_displace_type
_atom_site_occupancy
_atom_site_calc_flag
_atom_site_refinement_flags
Co1 Co 0.351046(12) 0.007610(12) 0.175112(6) 0.01529(5) Uani 1 d .
O1 O 0.46954(6) 0.03921(7) 0.16940(3) 0.0183(2) Uani 1 d .
O2 O 0.39072(6) -0.11923(6) 0.19307(3) 0.0186(2) Uani 1 d .
O3 O 0.23029(6) -0.02567(6) 0.17724(3) 0.0179(2) Uani 1 d .
N1 N 0.39724(8) 0.03971(8) 0.24481(4) 0.0167(2) Uani 1 d .
N2 N 0.32914(8) -0.04150(8) 0.10733(4) 0.0193(2) Uani 1 d .
N3 N 0.29950(8) 0.13174(8) 0.15642(4) 0.0182(2) Uani 1 d .
C1 C 0.48867(9) 0.05332(9) 0.25587(5) 0.0171(2) Uani 1 d .
C2 C 0.52653(9) 0.05196(9) 0.21263(5) 0.0174(3) Uani 1 d .
C3 C 0.62220(9) 0.06454(9) 0.21762(5) 0.0191(3) Uani 1 d .
C4 C 0.67491(9) 0.07794(10) 0.26527(5) 0.0215(3) Uani 1 d .
H4 H 0.73878(9) 0.08732(10) 0.26926(5) 0.026 Uiso 1 calc R
C5 C 0.63952(9) 0.07863(10) 0.30921(5) 0.0208(3) Uani 1 d .
C6 C 0.54732(9) 0.06585(10) 0.30416(5) 0.0196(3) Uani 1 d .
H6 H 0.52262(9) 0.06536(10) 0.33283(5) 0.024 Uiso 1 calc R
C7 C 0.34767(9) 0.03881(9) 0.28267(5) 0.0171(2) Uani 1 d .
C8 C 0.29717(9) -0.04271(10) 0.28846(5) 0.0204(3) Uani 1 d .
H8 H 0.29509(9) -0.09599(10) 0.26678(5) 0.024 Uiso 1 calc R
C9 C 0.25005(10) -0.04534(11) 0.32611(5) 0.0247(3) Uani 1 d .
H9 H 0.21593(10) -0.10080(11) 0.33022(5) 0.030 Uiso 1 calc R
C10 C 0.25240(11) 0.03251(12) 0.35781(6) 0.0276(3) Uani 1 d .
H10 H 0.22063(11) 0.02986(12) 0.38373(6) 0.033 Uiso 1 calc R
C11 C 0.30106(11) 0.11381(11) 0.35157(6) 0.0279(3) Uani 1 d .
H11 H 0.30206(11) 0.16728(11) 0.37301(6) 0.033 Uiso 1 calc R
C12 C 0.34855(10) 0.11765(10) 0.31403(5) 0.0228(3) Uani 1 d .
H12 H 0.38155(10) 0.17380(10) 0.30970(5) 0.027 Uiso 1 calc R
C13 C 0.66207(10) 0.05979(11) 0.17142(5) 0.0226(3) Uani 1 d .
C14 C 0.64444(12) -0.04030(12) 0.14753(6) 0.0317(3) Uani 1 d .
H14A H 0.6694(7) -0.0431(3) 0.1178(3) 0.048 Uiso 1 calc R
H14B H 0.57846(12) -0.0525(4) 0.1380(4) 0.048 Uiso 1 calc R
H14C H 0.6742(7) -0.08894(14) 0.1715(2) 0.048 Uiso 1 calc R
C15 C 0.61870(11) 0.13739(12) 0.13353(6) 0.0321(3) Uani 1 d .
H15A H 0.6428(6) 0.1317(6) 0.1036(2) 0.048 Uiso 1 calc R
H15B H 0.6335(7) 0.20090(12) 0.1484(2) 0.048 Uiso 1 calc R
H15C H 0.55215(13) 0.1290(5) 0.1245(3) 0.048 Uiso 1 calc R
C16 C 0.76529(11) 0.07739(14) 0.18485(6) 0.0340(4) Uani 1 d .
H16A H 0.7883(2) 0.0764(9) 0.15445(8) 0.051 Uiso 1 calc R
H16B H 0.79562(13) 0.0271(5) 0.2076(4) 0.051 Uiso 1 calc R
H16C H 0.77811(12) 0.1400(4) 0.2011(4) 0.051 Uiso 1 calc R
C17 C 0.70765(10) 0.09087(11) 0.35984(5) 0.0246(3) Uani 1 d .
C18 C 0.76134(11) 0.18470(12) 0.36015(6) 0.0305(3) Uani 1 d .
H18A H 0.71867(13) 0.23887(14) 0.3543(4) 0.046 Uiso 1 calc R
H18B H 0.7951(6) 0.1826(4) 0.3338(3) 0.046 Uiso 1 calc R
H18C H 0.8045(6) 0.1925(4) 0.3926(2) 0.046 Uiso 1 calc R
C19 C 0.77469(11) 0.00569(12) 0.36828(6) 0.0314(3) Uani 1 d .
H19A H 0.8063(6) 0.0029(5) 0.3410(2) 0.047 Uiso 1 calc R
H19B H 0.74076(15) -0.05401(15) 0.3691(5) 0.047 Uiso 1 calc R
H19C H 0.8197(5) 0.0140(4) 0.4000(2) 0.047 Uiso 1 calc R
C20 C 0.65946(11) 0.09415(14) 0.40315(6) 0.0352(4) Uani 1 d .
H20A H 0.6158(6) 0.1475(6) 0.3981(3) 0.053 Uiso 1 calc R
H20B H 0.70504(14) 0.1033(9) 0.43463(8) 0.053 Uiso 1 calc R
H20C H 0.6268(7) 0.0338(4) 0.4044(3) 0.053 Uiso 1 calc R
C21 C 0.36063(9) -0.13138(9) 0.10656(5) 0.0183(3) Uani 1 d .
C22 C 0.39424(9) -0.17283(9) 0.15502(5) 0.0173(2) Uani 1 d .
C23 C 0.43202(9) -0.26727(9) 0.15980(5) 0.0183(3) Uani 1 d .
C24 C 0.43146(9) -0.31543(9) 0.11610(5) 0.0200(3) Uani 1 d .
H24 H 0.45541(9) -0.37871(9) 0.11854(5) 0.024 Uiso 1 calc R
C25 C 0.39707(10) -0.27629(10) 0.06715(5) 0.0204(3) Uani 1 d .
C26 C 0.36201(10) -0.18555(10) 0.06266(5) 0.0208(3) Uani 1 d .
H26 H 0.33866(10) -0.15851(10) 0.03059(5) 0.025 Uiso 1 calc R
C27 C 0.30685(10) 0.01287(9) 0.06237(5) 0.0208(3) Uani 1 d .
C28 C 0.21629(11) 0.03717(11) 0.04080(5) 0.0262(3) Uani 1 d .
H28 H 0.16856(11) 0.01622(11) 0.05550(5) 0.031 Uiso 1 calc R
C29 C 0.19637(12) 0.09220(12) -0.00229(6) 0.0340(4) Uani 1 d .
H29 H 0.13478(12) 0.10959(12) -0.01678(6) 0.041 Uiso 1 calc R
C30 C 0.26536(13) 0.12210(12) -0.02447(6) 0.0357(4) Uani 1 d .
H30 H 0.25108(13) 0.15952(12) -0.05405(6) 0.043 Uiso 1 calc R
C31 C 0.35508(13) 0.09712(11) -0.00325(6) 0.0315(3) Uani 1 d .
H31 H 0.40237(13) 0.11712(11) -0.01852(6) 0.038 Uiso 1 calc R
C32 C 0.37661(11) 0.04285(10) 0.04033(5) 0.0259(3) Uani 1 d .
H32 H 0.43838(11) 0.02637(10) 0.05495(5) 0.031 Uiso 1 calc R
C33 C 0.47420(9) -0.30788(10) 0.21180(5) 0.0199(3) Uani 1 d .
C34 C 0.55456(10) -0.24328(10) 0.23760(6) 0.0258(3) Uani 1 d .
H34A H 0.5322(2) -0.1780(2) 0.2404(4) 0.039 Uiso 1 calc R
H34B H 0.6009(4) -0.2424(6) 0.2179(2) 0.039 Uiso 1 calc R
H34C H 0.5817(5) -0.2684(5) 0.2710(2) 0.039 Uiso 1 calc R
C35 C 0.51104(11) -0.40967(10) 0.20888(5) 0.0254(3) Uani 1 d .
H35A H 0.4611(2) -0.4517(2) 0.1920(4) 0.038 Uiso 1 calc R
H35B H 0.5367(7) -0.4337(3) 0.24265(6) 0.038 Uiso 1 calc R
H35C H 0.5589(5) -0.4086(2) 0.1901(4) 0.038 Uiso 1 calc R
C36 C 0.40275(11) -0.31232(11) 0.24380(5) 0.0253(3) Uani 1 d .
H36A H 0.3762(6) -0.2486(2) 0.2453(3) 0.038 Uiso 1 calc R
H36B H 0.4324(2) -0.3336(8) 0.27759(13) 0.038 Uiso 1 calc R
H36C H 0.3543(4) -0.3576(6) 0.2288(2) 0.038 Uiso 1 calc R
C37 C 0.40180(10) -0.33798(10) 0.02189(5) 0.0224(3) Uani 1 d .
C38 C 0.36860(13) -0.28349(11) -0.02747(6) 0.0342(4) Uani 1 d .
H38A H 0.4065(6) -0.2263(5) -0.0274(2) 0.051 Uiso 1 calc R
H38B H 0.3047(3) -0.2643(8) -0.0312(2) 0.051 Uiso 1 calc R
H38C H 0.3735(8) -0.3251(3) -0.05533(6) 0.051 Uiso 1 calc R
C39 C 0.34186(12) -0.42747(11) 0.02065(6) 0.0303(3) Uani 1 d .
H39A H 0.3448(7) -0.4667(4) -0.0084(3) 0.046 Uiso 1 calc R
H39B H 0.2784(2) -0.40797(11) 0.0184(4) 0.046 Uiso 1 calc R
H39C H 0.3641(5) -0.4648(4) 0.0512(2) 0.046 Uiso 1 calc R
C40 C 0.50149(12) -0.36827(12) 0.02537(6) 0.0317(3) Uani 1 d .
H40A H 0.5399(2) -0.31103(12) 0.0273(5) 0.047 Uiso 1 calc R
H40B H 0.5048(2) -0.4056(8) -0.0042(2) 0.047 Uiso 1 calc R
H40C H 0.5233(3) -0.4075(7) 0.0553(3) 0.047 Uiso 1 calc R
C41 C 0.20732(9) 0.13006(9) 0.14545(5) 0.0186(3) Uani 1 d .
C42 C 0.17106(9) 0.03911(9) 0.15626(5) 0.0176(3) Uani 1 d .
C43 C 0.07490(9) 0.02171(10) 0.14228(5) 0.0190(3) Uani 1 d .
C44 C 0.02046(10) 0.09699(10) 0.12010(5) 0.0223(3) Uani 1 d .
H44 H -0.04371(10) 0.08668(10) 0.11034(5) 0.027 Uiso 1 calc R
C45 C 0.05434(10) 0.18933(10) 0.11087(5) 0.0227(3) Uani 1 d .
C46 C 0.14661(10) 0.20576(10) 0.12425(5) 0.0216(3) Uani 1 d .
H46 H 0.17019(10) 0.26729(10) 0.11946(5) 0.026 Uiso 1 calc R
C47 C 0.34960(10) 0.21186(9) 0.14512(5) 0.0201(3) Uani 1 d .
C48 C 0.41875(10) 0.25132(10) 0.18259(6) 0.0234(3) Uani 1 d .
H48 H 0.42992(10) 0.22647(10) 0.21553(6) 0.028 Uiso 1 calc R
C49 C 0.47132(11) 0.32681(10) 0.17193(6) 0.0287(3) Uani 1 d .
H49 H 0.51835(11) 0.35335(10) 0.19758(6) 0.034 Uiso 1 calc R
C50 C 0.45529(12) 0.36355(11) 0.12388(7) 0.0320(4) Uani 1 d .
H50 H 0.49136(12) 0.41503(11) 0.11658(7) 0.038 Uiso 1 calc R
C51 C 0.38652(12) 0.32481(11) 0.08668(6) 0.0301(3) Uani 1 d .
H51 H 0.37553(12) 0.35006(11) 0.05383(6) 0.036 Uiso 1 calc R
C52 C 0.33337(11) 0.24938(10) 0.09685(5) 0.0245(3) Uani 1 d .
H52 H 0.28618(11) 0.22342(10) 0.07111(5) 0.029 Uiso 1 calc R
C53 C 0.03756(10) -0.07840(10) 0.14891(5) 0.0215(3) Uani 1 d .
C54 C 0.07029(11) -0.11386(11) 0.20312(6) 0.0265(3) Uani 1 d .
H54A H 0.1366(2) -0.1239(8) 0.21085(15) 0.040 Uiso 1 calc R
H54B H 0.0397(6) -0.1744(4) 0.20707(12) 0.040 Uiso 1 calc R
H54C H 0.0554(7) -0.0658(4) 0.22588(6) 0.040 Uiso 1 calc R
C55 C -0.06720(10) -0.07966(12) 0.13642(7) 0.0330(4) Uani 1 d .
H55A H -0.08915(11) -0.0380(7) 0.1597(3) 0.049 Uiso 1 calc R
H55B H -0.08864(11) -0.1453(2) 0.1393(4) 0.049 Uiso 1 calc R
H55C H -0.09081(10) -0.0565(8) 0.1023(2) 0.049 Uiso 1 calc R
C56 C 0.07082(11) -0.14807(11) 0.11339(6) 0.0286(3) Uani 1 d .
H56A H 0.13784(11) -0.1491(6) 0.1215(3) 0.043 Uiso 1 calc R
H56B H 0.0480(7) -0.1267(5) 0.07887(7) 0.043 Uiso 1 calc R
H56C H 0.0477(7) -0.2126(2) 0.1172(3) 0.043 Uiso 1 calc R
C57 C -0.01431(11) 0.26572(11) 0.08461(6) 0.0284(3) Uani 1 d .
C58 C 0.03281(13) 0.35974(13) 0.07698(8) 0.0430(4) Uani 1 d .
H58A H 0.0651(8) 0.3853(5) 0.10942(8) 0.064 Uiso 1 calc R
H58B H -0.0131(2) 0.4061(4) 0.0602(5) 0.064 Uiso 1 calc R
H58C H 0.0766(7) 0.3480(2) 0.0564(4) 0.064 Uiso 1 calc R
C59 C -0.08399(13) 0.28691(14) 0.11603(7) 0.0418(4) Uani 1 d .
H59A H -0.0520(2) 0.3120(9) 0.1486(2) 0.063 Uiso 1 calc R
H59B H -0.1161(7) 0.2277(2) 0.1206(4) 0.063 Uiso 1 calc R
H59C H -0.1283(6) 0.3345(7) 0.0989(3) 0.063 Uiso 1 calc R
C60 C -0.06470(15) 0.22691(15) 0.03336(7) 0.0483(5) Uani 1 d .
H60A H -0.1078(8) 0.2754(4) 0.0160(2) 0.072 Uiso 1 calc R
H60B H -0.0982(8) 0.1686(6) 0.03784(7) 0.072 Uiso 1 calc R
H60C H -0.0202(2) 0.2120(10) 0.0136(2) 0.072 Uiso 1 calc R

loop_
_atom_type_symbol
_atom_type_description
_atom_type_scat_dispersion_real
_atom_type_scat_dispersion_imag
_atom_type_scat_source
C C 0.0033 0.0016 'International Tables Vol C Tables 4.2.6.8 and 6.1.1.4'
H H 0.0000 0.0000 'International Tables Vol C Tables 4.2.6.8 and 6.1.1.4'
N N 0.0061 0.0033 'International Tables Vol C Tables 4.2.6.8 and 6.1.1.4'
O O 0.0106 0.0060 'International Tables Vol C Tables 4.2.6.8 and 6.1.1.4'
Co Co 0.3494 0.9721 'International Tables Vol C Tables 4.2.6.8 and 6.1.1.4'

loop_
_geom_angle_atom_site_label_1
_geom_angle_atom_site_label_2
_geom_angle_atom_site_label_3
_geom_angle
O1 Co1 O3 176.99(4)
O1 Co1 O2 89.69(4)
O3 Co1 O2 90.47(4)
O1 Co1 N3 95.56(4)
O3 Co1 N3 84.23(4)
O2 Co1 N3 174.66(4)
O1 Co1 N1 84.46(5)
O3 Co1 N1 98.55(5)
O2 Co1 N1 86.51(4)
N3 Co1 N1 94.93(5)
O1 Co1 N2 87.21(5)
O3 Co1 N2 89.82(5)
O2 Co1 N2 83.93(4)
N3 Co1 N2 95.35(5)
N1 Co1 N2 167.33(5)
C2 O1 Co1 112.76(8)
C22 O2 Co1 113.33(8)
C42 O3 Co1 112.14(8)
C1 N1 C7 121.23(11)
C1 N1 Co1 111.42(9)
C7 N1 Co1 126.93(9)
C21 N2 C27 119.68(11)
C21 N2 Co1 111.32(9)
C27 N2 Co1 126.96(9)
C41 N3 C47 122.28(11)
C41 N3 Co1 111.96(9)
C47 N3 Co1 124.53(9)
N1 C1 C6 127.02(12)
N1 C1 C2 113.06(11)
C6 C1 C2 119.90(12)
O1 C2 C3 122.41(12)
O1 C2 C1 117.15(12)
C3 C2 C1 120.44(12)
C4 C3 C2 116.75(12)
C4 C3 C13 123.32(12)
C2 C3 C13 119.91(12)
C3 C4 C5 124.22(12)
C6 C5 C4 118.73(12)
C6 C5 C17 123.29(12)
C4 C5 C17 117.96(12)
C5 C6 C1 119.94(12)
C12 C7 C8 119.73(12)
C12 C7 N1 121.25(12)
C8 C7 N1 119.02(12)
C9 C8 C7 119.58(13)
C8 C9 C10 120.54(13)
C11 C10 C9 119.91(13)
C10 C11 C12 120.27(14)
C11 C12 C7 119.94(13)
C16 C13 C3 111.42(12)
C16 C13 C15 107.19(13)
C3 C13 C15 110.38(12)
C16 C13 C14 108.18(13)
C3 C13 C14 109.49(11)
C15 C13 C14 110.14(13)
C5 C17 C18 109.70(12)
C5 C17 C20 112.01(12)
C18 C17 C20 108.27(13)
C5 C17 C19 108.95(12)
C18 C17 C19 109.39(12)
C20 C17 C19 108.48(13)
N2 C21 C26 125.57(12)
N2 C21 C22 114.21(11)
C26 C21 C22 120.22(12)
O2 C22 C23 123.16(12)
O2 C22 C21 116.62(11)
C23 C22 C21 120.18(12)
C24 C23 C22 116.65(12)
C24 C23 C33 123.64(12)
C22 C23 C33 119.65(11)
C23 C24 C25 124.34(12)
C26 C25 C24 118.93(12)
C26 C25 C37 122.55(12)
C24 C25 C37 118.52(12)
C25 C26 C21 119.66(12)
C28 C27 C32 120.06(13)
C28 C27 N2 120.47(13)
C32 C27 N2 119.47(13)
C29 C28 C27 119.51(15)
C30 C29 C28 120.8(2)
C31 C30 C29 119.62(15)
C30 C31 C32 120.5(2)
C31 C32 C27 119.56(15)
C35 C33 C23 111.59(11)
C35 C33 C34 108.18(11)
C23 C33 C34 108.82(11)
C35 C33 C36 107.55(11)
C23 C33 C36 111.06(11)
C34 C33 C36 109.58(12)
C25 C37 C39 109.58(11)
C25 C37 C38 112.13(11)
C39 C37 C38 108.42(13)
C25 C37 C40 109.57(12)
C39 C37 C40 109.66(12)
C38 C37 C40 107.44(12)
N3 C41 C46 127.14(13)
N3 C41 C42 112.86(11)
C46 C41 C42 119.98(12)
O3 C42 C43 123.00(12)
O3 C42 C41 116.75(12)
C43 C42 C41 120.20(12)
C44 C43 C42 116.57(13)
C44 C43 C53 123.34(12)
C42 C43 C53 119.96(12)
C43 C44 C45 124.36(13)
C46 C45 C44 118.94(12)
C46 C45 C57 122.38(13)
C44 C45 C57 118.64(13)
C45 C46 C41 119.77(13)
C48 C47 C52 119.38(13)
C48 C47 N3 119.22(12)
C52 C47 N3 121.35(13)
C49 C48 C47 120.28(14)
C50 C49 C48 120.16(15)
C51 C50 C49 119.70(14)
C50 C51 C52 120.72(15)
C51 C52 C47 119.76(15)
C55 C53 C43 111.72(12)
C55 C53 C54 106.92(12)
C43 C53 C54 111.47(11)
C55 C53 C56 108.65(12)
C43 C53 C56 108.38(11)
C54 C53 C56 109.66(12)
C58 C57 C60 108.65(15)
C58 C57 C59 108.19(14)
C60 C57 C59 109.4(2)
C58 C57 C45 112.15(13)
C60 C57 C45 108.63(13)
C59 C57 C45 109.75(12)

loop_
_geom_bond_atom_site_label_1
_geom_bond_atom_site_label_2
_geom_bond_distance
Co1 O1 1.8784(9)
Co1 O3 1.8892(9)
Co1 O2 1.8960(9)
Co1 N3 1.9180(11)
Co1 N1 1.9373(11)
Co1 N2 1.9459(11)
O1 C2 1.307(2)
O2 C22 1.300(2)
O3 C42 1.305(2)
N1 C1 1.350(2)
N1 C7 1.419(2)
N2 C21 1.342(2)
N2 C27 1.425(2)
N3 C41 1.348(2)
N3 C47 1.423(2)
C1 C6 1.425(2)
C1 C2 1.438(2)
C2 C3 1.424(2)
C3 C4 1.379(2)
C3 C13 1.533(2)
C4 C5 1.434(2)
C5 C6 1.373(2)
C5 C17 1.535(2)
C7 C12 1.398(2)
C7 C8 1.398(2)
C8 C9 1.389(2)
C9 C10 1.390(2)
C10 C11 1.383(2)
C11 C12 1.391(2)
C13 C16 1.529(2)
C13 C15 1.540(2)
C13 C14 1.540(2)
C17 C18 1.537(2)
C17 C20 1.537(2)
C17 C19 1.540(2)
C21 C26 1.432(2)
C21 C22 1.435(2)
C22 C23 1.429(2)
C23 C24 1.379(2)
C23 C33 1.534(2)
C24 C25 1.436(2)
C25 C26 1.366(2)
C25 C37 1.532(2)
C27 C28 1.394(2)
C27 C32 1.395(2)
C28 C29 1.388(2)
C29 C30 1.387(3)
C30 C31 1.383(3)
C31 C32 1.393(2)
C33 C35 1.534(2)
C33 C34 1.541(2)
C33 C36 1.545(2)
C37 C39 1.536(2)
C37 C38 1.537(2)
C37 C40 1.539(2)
C41 C46 1.428(2)
C41 C42 1.440(2)
C42 C43 1.427(2)
C43 C44 1.383(2)
C43 C53 1.533(2)
C44 C45 1.430(2)
C45 C46 1.369(2)
C45 C57 1.541(2)
C47 C48 1.396(2)
C47 C52 1.398(2)
C48 C49 1.390(2)
C49 C50 1.389(2)
C50 C51 1.384(2)
C51 C52 1.390(2)
C53 C55 1.532(2)
C53 C54 1.542(2)
C53 C56 1.545(2)
C57 C58 1.529(2)
C57 C60 1.537(2)
C57 C59 1.538(2)
